data_4515791
loop_
_publ_author_name
'Wang, Huifei'
'Qiu, Shuxian'
'Wang, Sasa'
'Zhai, Hongbin'

_publ_section_title
;
 Pd-Catalyzed Umpolung of \p--Allylpalladium Intermediates: Assembly of
 All-Carbon \a-Vinyl Quaternary Aldehydes through C(sp3)--C(sp3) Coupling
;
_journal_issue 12
_journal_name_full 'ACS Catalysis'
_journal_page_first 11960
_journal_paper_doi 10.1021/acscatal.8b03814
_journal_volume 8
_journal_year 2018
_chemical_formula_moiety 'C24 H24 N2 O2 S'
_chemical_formula_sum 'C24 H24 N2 O2 S'
_chemical_formula_weight 404.51
_space_group_crystal_system monoclinic
_space_group_IT_number 14
_space_group_name_Hall '-P 2ybc'
_space_group_name_H-M_alt 'P 1 21/c 1'
_atom_sites_solution_hydrogens geom
_atom_sites_solution_primary dual
_audit_creation_date 2018-07-24
_audit_creation_method
;
Olex2 1.2
(compiled 2018.05.29 svn.r3508 for OlexSys, GUI svn.r5506)
;
_cell_angle_alpha 90
_cell_angle_beta 101.603(12)
_cell_angle_gamma 90
_cell_formula_units_Z 4
_cell_length_a 9.9646(15)
_cell_length_b 31.521(5)
_cell_length_c 6.9339(7)
_cell_measurement_reflns_used 1731
_cell_measurement_temperature 100.01(10)
_cell_measurement_theta_max 72.4440
_cell_measurement_theta_min 2.7740
_cell_volume 2133.4(5)
_computing_cell_refinement 'CrysAlisPro 1.171.38.43f (Rigaku OD, 2015)'
_computing_data_collection 'CrysAlisPro 1.171.38.43f (Rigaku OD, 2015)'
_computing_data_reduction 'CrysAlisPro 1.171.38.43f (Rigaku OD, 2015)'
_computing_molecular_graphics 'Olex2 (Dolomanov et al., 2009)'
_computing_publication_material 'Olex2 (Dolomanov et al., 2009)'
_computing_structure_refinement 'ShelXL (Sheldrick, 2015)'
_computing_structure_solution 'ShelXT (Sheldrick, 2015)'
_diffrn_ambient_environment N~2~
_diffrn_ambient_temperature 100.01(10)
_diffrn_detector 'CCD plate'
_diffrn_detector_area_resol_mean 5.2684
_diffrn_detector_type AtlasS2
_diffrn_measured_fraction_theta_full 0.982
_diffrn_measured_fraction_theta_max 0.955
_diffrn_measurement_details
;
List of Runs (angles in degrees, time in seconds):

  # Type    Start    End  Width  t~exp~   \w     \q     \k     \f   Frames
--------------------------------------------------------------------------
  1  \w    -45.00 -18.00   1.00    1.00    --  -41.11 -57.00  30.00   27
  2  \w    -62.00  27.00   1.00    1.00    --  -41.11  37.00 120.00   89
  3  \w      1.00  70.00   1.00    1.00    --   41.11 -99.00-120.00   69
  4  \w     36.00  62.00   1.00    2.00    --  106.95 -94.00   0.00   26
  5  \w     83.00 109.00   1.00    2.00    --  106.95 -94.00   0.00   26
  6  \w     37.00 106.00   1.00    2.00    --  106.95 -94.00 150.00   69
  7  \w     34.00 105.00   1.00    2.00    --  106.95-111.00 -30.00   71
  8  \w     85.00 145.00   1.00    2.00    --  106.95 -15.00-150.00   60
  9  \w    106.00 175.00   1.00    2.00    --  106.95 111.00-150.00   69
 10  \w     87.00 174.00   1.00    2.00    --  106.95  45.00  30.00   87
 11  \w     28.00  54.00   1.00    2.00    --  106.95 -15.00-150.00   26
;
_diffrn_measurement_device 'four-circle diffractometer'
_diffrn_measurement_device_type 'SuperNova, Dual, Cu at zero, AtlasS2'
_diffrn_measurement_method '\w scans'
_diffrn_orient_matrix_type 'CrysAlisPro convention (1999,Acta A55,543-557)'
_diffrn_orient_matrix_UB_11 -0.0260452000
_diffrn_orient_matrix_UB_12 -0.0483094000
_diffrn_orient_matrix_UB_13 -0.0200996000
_diffrn_orient_matrix_UB_21 0.0476179000
_diffrn_orient_matrix_UB_22 -0.0062174000
_diffrn_orient_matrix_UB_23 0.1565228000
_diffrn_orient_matrix_UB_31 -0.2201114000
_diffrn_orient_matrix_UB_32 0.0044110000
_diffrn_orient_matrix_UB_33 0.0033116000
_diffrn_radiation_monochromator mirror
_diffrn_radiation_probe x-ray
_diffrn_radiation_type CuK\a
_diffrn_radiation_wavelength 1.54184
_diffrn_reflns_av_R_equivalents 0.0578
_diffrn_reflns_av_unetI/netI 0.0782
_diffrn_reflns_Laue_measured_fraction_full 0.982
_diffrn_reflns_Laue_measured_fraction_max 0.955
_diffrn_reflns_limit_h_max 12
_diffrn_reflns_limit_h_min -11
_diffrn_reflns_limit_k_max 38
_diffrn_reflns_limit_k_min -37
_diffrn_reflns_limit_l_max 6
_diffrn_reflns_limit_l_min -8
_diffrn_reflns_number 7943
_diffrn_reflns_point_group_measured_fraction_full 0.982
_diffrn_reflns_point_group_measured_fraction_max 0.955
_diffrn_reflns_theta_full 67.684
_diffrn_reflns_theta_max 73.601
_diffrn_reflns_theta_min 2.804
_diffrn_source 'micro-focus sealed X-ray tube'
_diffrn_source_type 'SuperNova (Cu) X-ray Source'
_exptl_absorpt_coefficient_mu 1.518
_exptl_absorpt_correction_T_max 1.00000
_exptl_absorpt_correction_T_min 0.40413
_exptl_absorpt_correction_type multi-scan
_exptl_absorpt_process_details
;
CrysAlisPro 1.171.38.43f (Rigaku Oxford Diffraction, 2015)
Empirical absorption correction using spherical harmonics,
 implemented in SCALE3 ABSPACK scaling algorithm.
;
_exptl_crystal_colour colourless
_exptl_crystal_colour_primary colourless
_exptl_crystal_density_diffrn 1.259
_exptl_crystal_description block
_exptl_crystal_F_000 856
_exptl_crystal_size_max 0.12
_exptl_crystal_size_mid 0.11
_exptl_crystal_size_min 0.1
_refine_diff_density_max 0.567
_refine_diff_density_min -0.377
_refine_diff_density_rms 0.088
_refine_ls_extinction_method none
_refine_ls_goodness_of_fit_ref 1.046
_refine_ls_hydrogen_treatment constr
_refine_ls_matrix_type full
_refine_ls_number_parameters 263
_refine_ls_number_reflns 4121
_refine_ls_number_restraints 0
_refine_ls_restrained_S_all 1.046
_refine_ls_R_factor_all 0.1276
_refine_ls_R_factor_gt 0.0965
_refine_ls_shift/su_max 0.000
_refine_ls_shift/su_mean 0.000
_refine_ls_structure_factor_coef Fsqd
_refine_ls_weighting_details 'w=1/[\s^2^(Fo^2^)+(0.1423P)^2^+2.1181P] where P=(Fo^2^+2Fc^2^)/3'
_refine_ls_weighting_scheme calc
_refine_ls_wR_factor_gt 0.2589
_refine_ls_wR_factor_ref 0.2933
_reflns_Friedel_coverage 0.000
_reflns_number_gt 2778
_reflns_number_total 4121
_reflns_threshold_expression 'I > 2\s(I)'
_cod_data_source_file cs8b03814_si_001.cif
_cod_data_source_block 180720
_cod_database_code 4515791
_shelx_shelxl_version_number 2018/3
_shelx_space_group_comment
;
The symmetry employed for this shelxl refinement is uniquely defined
by the following loop, which should always be used as a source of
symmetry information in preference to the above space-group names.
They are only intended as comments.
;
_reflns_odcompleteness_completeness 98.00
_reflns_odcompleteness_iscentric 1
_reflns_odcompleteness_theta 66.97
_olex2_refinement_description
;
1. Fixed Uiso
 At 1.2 times of:
  All C(H) groups, All C(H,H) groups, All N(H) groups
 At 1.5 times of:
  All C(H,H,H) groups
2.a Secondary CH2 refined with riding coordinates:
 C13(H13A,H13B)
2.b Aromatic/amide H refined with riding coordinates:
 N2(H2), C12(H12), C23(H23), C19(H19), C22(H22), C20(H20), C7(H7), C5(H5),
 C16(H16), C9(H9), C14(H14), C10(H10), C4(H4), C3(H3), C2(H2A)
2.c X=CH2 refined with riding coordinates:
 C15(H15A,H15B), C17(H17A,H17B)
2.d Idealised Me refined as rotating group:
 C24(H24A,H24B,H24C)
;
_olex2_submission_special_instructions 'No special instructions were received'
_oxdiff_exptl_absorpt_empirical_details
;
Empirical correction (ABSPACK) includes:
- Absorption correction using spherical harmonics
- Frame scaling
- Detector area scaling
;
_oxdiff_exptl_absorpt_empirical_full_max 1.981
_oxdiff_exptl_absorpt_empirical_full_min 0.683

loop_
_space_group_symop_operation_xyz
'x, y, z'
'-x, y+1/2, -z+1/2'
'-x, -y, -z'
'x, -y-1/2, z-1/2'

loop_
_atom_site_label
_atom_site_type_symbol
_atom_site_fract_x
_atom_site_fract_y
_atom_site_fract_z
_atom_site_U_iso_or_equiv
_atom_site_adp_type
_atom_site_occupancy
_atom_site_site_symmetry_order
_atom_site_calc_flag
_atom_site_refinement_flags_posn
S1 S 0.23465(11) 0.29305(4) 0.13411(14) 0.0455(4) Uani 1 1 d .
O1 O 0.2071(3) 0.32277(13) -0.0239(4) 0.0526(9) Uani 1 1 d .
O2 O 0.1755(4) 0.25165(13) 0.1104(5) 0.0542(9) Uani 1 1 d .
N1 N 0.2241(4) 0.35402(13) 0.3698(5) 0.0426(9) Uani 1 1 d .
N2 N 0.1777(4) 0.31290(13) 0.3206(5) 0.0418(9) Uani 1 1 d .
H2 H 0.124363 0.299309 0.382149 0.050 Uiso 1 1 calc R
C12 C 0.2315(4) 0.36448(16) 0.5488(6) 0.0414(10) Uani 1 1 d .
H12 H 0.212652 0.344550 0.638672 0.050 Uiso 1 1 calc R
C18 C 0.4130(5) 0.28777(16) 0.2098(6) 0.0427(10) Uani 1 1 d .
C23 C 0.4674(5) 0.24855(17) 0.2758(6) 0.0481(11) Uani 1 1 d .
H23 H 0.410699 0.225156 0.276775 0.058 Uiso 1 1 calc R
C19 C 0.4955(5) 0.32319(17) 0.2066(6) 0.0460(11) Uani 1 1 d .
H19 H 0.457827 0.349169 0.160618 0.055 Uiso 1 1 calc R
C22 C 0.6079(5) 0.24500(18) 0.3401(6) 0.0521(13) Uani 1 1 d .
H22 H 0.645683 0.218813 0.382484 0.062 Uiso 1 1 calc R
C20 C 0.6356(5) 0.31874(18) 0.2739(7) 0.0510(12) Uani 1 1 d .
H20 H 0.692430 0.342128 0.273520 0.061 Uiso 1 1 calc R
C11 C 0.2706(5) 0.40905(17) 0.6156(7) 0.0493(11) Uani 1 1 d .
C21 C 0.6927(5) 0.2798(2) 0.3424(7) 0.0551(14) Uani 1 1 d .
C8 C 0.4100(5) 0.40858(16) 0.7589(7) 0.0493(11) Uani 1 1 d .
C7 C 0.5131(5) 0.38460(17) 0.7237(8) 0.0519(12) Uani 1 1 d .
H7 H 0.498396 0.366634 0.615071 0.062 Uiso 1 1 calc R
C6 C 0.6464(6) 0.38605(18) 0.8506(10) 0.0651(16) Uani 1 1 d .
C13 C 0.2833(6) 0.4368(2) 0.4354(9) 0.0659(15) Uani 1 1 d .
H13A H 0.342495 0.422052 0.362423 0.079 Uiso 1 1 calc R
H13B H 0.193352 0.438556 0.350395 0.079 Uiso 1 1 calc R
C5 C 0.7526(6) 0.3611(2) 0.8138(11) 0.0685(16) Uani 1 1 d .
H5 H 0.739429 0.342948 0.705890 0.082 Uiso 1 1 calc R
C24 C 0.8462(6) 0.2761(2) 0.4152(8) 0.0675(17) Uani 1 1 d .
H24A H 0.871895 0.290194 0.539910 0.101 Uiso 1 1 calc GR
H24B H 0.892628 0.289047 0.321767 0.101 Uiso 1 1 calc GR
H24C H 0.871305 0.246687 0.430204 0.101 Uiso 1 1 calc GR
C16 C 0.1564(7) 0.4229(2) 0.7228(10) 0.0715(16) Uani 1 1 d .
H16 H 0.149733 0.408286 0.837024 0.086 Uiso 1 1 calc R
C1 C 0.6629(7) 0.41434(19) 1.0151(9) 0.0708(18) Uani 1 1 d .
C9 C 0.4321(7) 0.4365(2) 0.9274(9) 0.0690(16) Uani 1 1 d .
H9 H 0.360366 0.452955 0.953328 0.083 Uiso 1 1 calc R
C14 C 0.3328(7) 0.4779(2) 0.4700(11) 0.0792(19) Uani 1 1 d .
H14 H 0.404896 0.481852 0.576648 0.095 Uiso 1 1 calc R
C10 C 0.5579(8) 0.4388(2) 1.0488(10) 0.0788(19) Uani 1 1 d .
H10 H 0.571805 0.457280 1.155480 0.095 Uiso 1 1 calc R
C4 C 0.8780(6) 0.3636(2) 0.9393(14) 0.092(3) Uani 1 1 d .
H4 H 0.949965 0.346798 0.916491 0.110 Uiso 1 1 calc R
C3 C 0.8990(7) 0.3916(3) 1.1050(14) 0.101(3) Uani 1 1 d .
H3 H 0.984357 0.392612 1.189050 0.121 Uiso 1 1 calc R
C2 C 0.7999(8) 0.4161(2) 1.1403(14) 0.099(3) Uani 1 1 d .
H2A H 0.816944 0.434718 1.246358 0.119 Uiso 1 1 calc R
C15 C 0.2868(8) 0.5119(3) 0.3652(15) 0.103(3) Uani 1 1 d .
H15A H 0.214867 0.509478 0.257163 0.123 Uiso 1 1 calc R
H15B H 0.326542 0.538267 0.399558 0.123 Uiso 1 1 calc R
C17 C 0.0707(11) 0.4525(4) 0.669(2) 0.154(6) Uani 1 1 d .
H17A H 0.073696 0.467951 0.555528 0.185 Uiso 1 1 calc R
H17B H 0.004987 0.458760 0.742709 0.185 Uiso 1 1 calc R

loop_
_atom_site_aniso_label
_atom_site_aniso_U_11
_atom_site_aniso_U_22
_atom_site_aniso_U_33
_atom_site_aniso_U_23
_atom_site_aniso_U_13
_atom_site_aniso_U_12
S1 0.0374(6) 0.0714(8) 0.0279(5) 0.0000(5) 0.0069(4) -0.0012(5)
O1 0.0418(17) 0.085(3) 0.0296(14) 0.0066(15) 0.0049(13) 0.0020(16)
O2 0.055(2) 0.075(2) 0.0342(15) -0.0091(15) 0.0134(14) -0.0126(18)
N1 0.0276(17) 0.060(2) 0.0384(18) 0.0059(16) 0.0031(14) 0.0045(16)
N2 0.0324(18) 0.061(2) 0.0330(17) 0.0027(16) 0.0080(14) -0.0019(16)
C12 0.0227(18) 0.058(3) 0.040(2) 0.0090(19) 0.0001(15) 0.0048(17)
C18 0.041(2) 0.060(3) 0.0292(19) 0.0016(18) 0.0131(16) 0.003(2)
C23 0.057(3) 0.061(3) 0.030(2) -0.0001(18) 0.0179(19) 0.008(2)
C19 0.038(2) 0.064(3) 0.038(2) 0.006(2) 0.0117(17) 0.011(2)
C22 0.058(3) 0.068(3) 0.032(2) 0.008(2) 0.015(2) 0.021(3)
C20 0.038(2) 0.070(3) 0.047(2) 0.005(2) 0.0142(19) 0.005(2)
C11 0.039(2) 0.054(3) 0.051(3) 0.007(2) -0.0007(19) 0.007(2)
C21 0.047(3) 0.087(4) 0.035(2) 0.009(2) 0.015(2) 0.021(3)
C8 0.044(2) 0.046(3) 0.051(3) 0.005(2) -0.008(2) -0.006(2)
C7 0.038(2) 0.052(3) 0.059(3) 0.007(2) -0.005(2) -0.004(2)
C6 0.045(3) 0.051(3) 0.093(4) 0.023(3) -0.001(3) -0.008(2)
C13 0.055(3) 0.072(4) 0.062(3) 0.021(3) -0.008(2) -0.002(3)
C5 0.041(3) 0.065(4) 0.097(4) 0.011(3) 0.007(3) -0.007(2)
C24 0.046(3) 0.104(5) 0.053(3) 0.007(3) 0.012(2) 0.018(3)
C16 0.065(4) 0.073(4) 0.078(4) -0.001(3) 0.018(3) 0.014(3)
C1 0.073(4) 0.049(3) 0.073(4) 0.005(3) -0.027(3) -0.012(3)
C9 0.075(4) 0.066(4) 0.057(3) -0.001(3) -0.010(3) -0.002(3)
C14 0.060(4) 0.076(4) 0.094(5) 0.026(4) -0.003(3) -0.006(3)
C10 0.090(5) 0.060(4) 0.073(4) -0.009(3) -0.016(3) -0.005(3)
C4 0.041(3) 0.074(4) 0.147(7) 0.028(5) -0.013(4) -0.006(3)
C3 0.056(4) 0.075(5) 0.147(7) 0.033(5) -0.040(4) -0.016(3)
C2 0.075(5) 0.063(4) 0.133(7) 0.014(4) -0.044(4) -0.016(4)
C15 0.081(5) 0.082(5) 0.144(8) 0.033(5) 0.018(5) 0.008(4)
C17 0.117(8) 0.163(11) 0.208(12) 0.076(10) 0.093(8) 0.084(8)

loop_
_atom_type_symbol
_atom_type_description
_atom_type_scat_dispersion_real
_atom_type_scat_dispersion_imag
_atom_type_scat_source
C C 0.0181 0.0091 'International Tables Vol C Tables 4.2.6.8 and 6.1.1.4'
H H 0.0000 0.0000 'International Tables Vol C Tables 4.2.6.8 and 6.1.1.4'
N N 0.0311 0.0180 'International Tables Vol C Tables 4.2.6.8 and 6.1.1.4'
O O 0.0492 0.0322 'International Tables Vol C Tables 4.2.6.8 and 6.1.1.4'
S S 0.3331 0.5567 'International Tables Vol C Tables 4.2.6.8 and 6.1.1.4'

loop_
_geom_angle_atom_site_label_1
_geom_angle_atom_site_label_2
_geom_angle_atom_site_label_3
_geom_angle
O1 S1 O2 120.1(2)
O1 S1 N2 108.2(2)
O1 S1 C18 108.6(2)
O2 S1 N2 103.86(19)
O2 S1 C18 108.5(2)
N2 S1 C18 106.91(19)
C12 N1 N2 115.5(4)
N1 N2 S1 113.5(3)
N1 C12 C11 120.2(4)
C23 C18 S1 119.1(4)
C19 C18 S1 119.0(4)
C19 C18 C23 121.8(4)
C22 C23 C18 118.7(5)
C20 C19 C18 118.2(5)
C21 C22 C23 121.1(5)
C19 C20 C21 121.2(5)
C12 C11 C8 109.5(4)
C12 C11 C13 109.7(4)
C12 C11 C16 104.0(4)
C8 C11 C13 108.4(4)
C8 C11 C16 110.5(5)
C16 C11 C13 114.6(5)
C22 C21 C20 119.1(5)
C22 C21 C24 121.1(5)
C20 C21 C24 119.7(6)
C7 C8 C11 121.0(5)
C7 C8 C9 119.6(5)
C9 C8 C11 119.2(5)
C8 C7 C6 121.3(5)
C5 C6 C7 121.1(6)
C5 C6 C1 122.1(6)
C1 C6 C7 116.8(6)
C14 C13 C11 118.1(6)
C4 C5 C6 118.9(7)
C17 C16 C11 125.7(8)
C6 C1 C2 116.1(7)
C10 C1 C6 121.5(5)
C10 C1 C2 122.4(7)
C10 C9 C8 120.3(6)
C15 C14 C13 126.0(7)
C1 C10 C9 120.5(6)
C5 C4 C3 120.7(7)
C2 C3 C4 121.2(6)
C3 C2 C1 120.9(8)

loop_
_geom_bond_atom_site_label_1
_geom_bond_atom_site_label_2
_geom_bond_distance
S1 O1 1.426(4)
S1 O2 1.428(4)
S1 N2 1.637(4)
S1 C18 1.757(5)
N1 N2 1.395(6)
N1 C12 1.272(6)
C12 C11 1.506(7)
C18 C23 1.390(7)
C18 C19 1.389(7)
C23 C22 1.385(7)
C19 C20 1.387(7)
C22 C21 1.382(9)
C20 C21 1.397(8)
C11 C8 1.537(6)
C11 C13 1.552(7)
C11 C16 1.542(8)
C21 C24 1.515(7)
C8 C7 1.337(8)
C8 C9 1.444(8)
C7 C6 1.439(7)
C6 C5 1.383(9)
C6 C1 1.431(10)
C13 C14 1.388(10)
C5 C4 1.373(9)
C16 C17 1.269(11)
C1 C10 1.357(10)
C1 C2 1.464(8)
C9 C10 1.363(9)
C14 C15 1.325(10)
C4 C3 1.432(13)
C3 C2 1.314(13)
